data_7107966
loop_
_publ_author_name
'Gang Liu'
'Hongliang Liu'
'Guanyinsheng Qiu'
'Shouzhi Pu'
'Jie Wu'

_publ_section_title
;
 An unexpected silver triflate-catalyzed tandem reaction of
 N'-(2-alkynylbenzylidene)hydrazide with ketene
;
_journal_name_full Chem.Commun.
_journal_page_first 7049
_journal_paper_doi 10.1039/c2cc33375a
_journal_volume 48
_journal_year 2012
_chemical_formula_sum 'C30 H24 N2 O3 S'
_chemical_formula_weight 492.57
_chemical_name_systematic
;
?
;
_space_group_IT_number 14
_symmetry_cell_setting monoclinic
_symmetry_space_group_name_Hall '-P 2ybc'
_symmetry_space_group_name_H-M 'P 1 21/c 1'
_atom_sites_solution_hydrogens geom
_atom_sites_solution_primary direct
_atom_sites_solution_secondary difmap
_audit_creation_method SHELXL-97
_cell_angle_alpha 90.00
_cell_angle_beta 116.046(4)
_cell_angle_gamma 90.00
_cell_formula_units_Z 4
_cell_length_a 14.328(7)
_cell_length_b 11.798(6)
_cell_length_c 16.315(8)
_cell_measurement_reflns_used 976
_cell_measurement_temperature 293(2)
_cell_measurement_theta_max 26.851
_cell_measurement_theta_min 2.779
_cell_volume 2478(2)
_computing_cell_refinement 'Bruker SMART'
_computing_data_collection 'Bruker SMART'
_computing_data_reduction 'Bruker SHELXTL'
_computing_molecular_graphics 'Bruker SHELXTL'
_computing_publication_material 'Bruker SHELXTL'
_computing_structure_refinement 'SHELXL-97 (Sheldrick, 1997)'
_computing_structure_solution 'SHELXS-97 (Sheldrick, 1990)'
_diffrn_ambient_temperature 293(2)
_diffrn_measured_fraction_theta_full 0.994
_diffrn_measured_fraction_theta_max 0.994
_diffrn_measurement_device_type 'CCD area detector'
_diffrn_measurement_method 'phi and omega scans'
_diffrn_radiation_monochromator graphite
_diffrn_radiation_source 'fine-focus sealed tube'
_diffrn_radiation_type MoK\a
_diffrn_radiation_wavelength 0.71073
_diffrn_reflns_av_R_equivalents 0.1113
_diffrn_reflns_av_sigmaI/netI 0.1004
_diffrn_reflns_limit_h_max 17
_diffrn_reflns_limit_h_min -17
_diffrn_reflns_limit_k_max 7
_diffrn_reflns_limit_k_min -14
_diffrn_reflns_limit_l_max 19
_diffrn_reflns_limit_l_min -19
_diffrn_reflns_number 10356
_diffrn_reflns_theta_full 25.50
_diffrn_reflns_theta_max 25.50
_diffrn_reflns_theta_min 1.58
_exptl_absorpt_coefficient_mu 0.166
_exptl_absorpt_correction_T_max 0.9803
_exptl_absorpt_correction_T_min 0.9675
_exptl_absorpt_correction_type multi-scan
_exptl_crystal_colour colorless
_exptl_crystal_density_diffrn 1.320
_exptl_crystal_density_method 'not measured'
_exptl_crystal_description block
_exptl_crystal_F_000 1032
_exptl_crystal_size_max 0.20
_exptl_crystal_size_mid 0.15
_exptl_crystal_size_min 0.12
_refine_diff_density_max 0.401
_refine_diff_density_min -0.623
_refine_diff_density_rms 0.135
_refine_ls_extinction_coef 0.048(4)
_refine_ls_extinction_expression Fc^*^=kFc[1+0.001xFc^2^\l^3^/sin(2\q)]^-1/4^
_refine_ls_extinction_method SHELXL
_refine_ls_goodness_of_fit_ref 1.021
_refine_ls_hydrogen_treatment mixed
_refine_ls_matrix_type full
_refine_ls_number_parameters 326
_refine_ls_number_reflns 4593
_refine_ls_number_restraints 0
_refine_ls_restrained_S_all 1.021
_refine_ls_R_factor_all 0.0900
_refine_ls_R_factor_gt 0.0742
_refine_ls_shift/su_max 0.000
_refine_ls_shift/su_mean 0.000
_refine_ls_structure_factor_coef Fsqd
_refine_ls_weighting_details 'calc w=1/[\s^2^(Fo^2^)+(0.1110P)^2^+0.0000P] where P=(Fo^2^+2Fc^2^)/3'
_refine_ls_weighting_scheme calc
_refine_ls_wR_factor_gt 0.1679
_refine_ls_wR_factor_ref 0.1825
_reflns_number_gt 3440
_reflns_number_total 4593
_reflns_threshold_expression >2sigma(I)
_cod_data_source_file c2cc33375a.txt
_cod_data_source_block a20309a
_cod_original_sg_symbol_H-M P2(1)/c
_cod_database_code 7107966

loop_
_symmetry_equiv_pos_as_xyz
'x, y, z'
'-x, y+1/2, -z+1/2'
'-x, -y, -z'
'x, -y-1/2, z-1/2'

loop_
_atom_site_label
_atom_site_type_symbol
_atom_site_fract_x
_atom_site_fract_y
_atom_site_fract_z
_atom_site_U_iso_or_equiv
_atom_site_adp_type
_atom_site_occupancy
_atom_site_symmetry_multiplicity
_atom_site_calc_flag
_atom_site_refinement_flags
O1 O 0.08947(14) 0.26631(18) 0.32071(11) 0.0636(5) Uani 1 1 d .
O2 O 0.13639(13) 0.08197(15) 0.39867(12) 0.0574(5) Uani 1 1 d .
S1 S 0.12439(4) 0.20162(6) 0.40207(4) 0.0468(2) Uani 1 1 d .
N1 N 0.24498(13) 0.24827(16) 0.47827(12) 0.0400(5) Uani 1 1 d .
N2 N 0.42209(14) 0.23567(17) 0.67481(13) 0.0440(5) Uani 1 1 d .
O3 O 0.19167(13) 0.43106(15) 0.45487(11) 0.0557(5) Uani 1 1 d .
C1 C 0.31713(17) 0.45541(19) 0.65107(14) 0.0428(5) Uani 1 1 d .
C2 C 0.23481(18) 0.4067(2) 0.66155(16) 0.0497(6) Uani 1 1 d .
H2 H 0.2028 0.3422 0.6282 0.060 Uiso 1 1 calc R
C3 C 0.1997(2) 0.4524(3) 0.72078(17) 0.0580(7) Uani 1 1 d .
H3 H 0.1443 0.4190 0.7269 0.070 Uiso 1 1 calc R
C4 C 0.2468(2) 0.5470(3) 0.77058(18) 0.0644(8) Uani 1 1 d .
H4 H 0.2228 0.5786 0.8100 0.077 Uiso 1 1 calc R
C5 C 0.3295(2) 0.5953(2) 0.76211(19) 0.0650(8) Uani 1 1 d .
H5 H 0.3617 0.6590 0.7964 0.078 Uiso 1 1 calc R
C6 C 0.3655(2) 0.5496(2) 0.70283(16) 0.0538(6) Uani 1 1 d .
H6 H 0.4219 0.5822 0.6980 0.065 Uiso 1 1 calc R
C7 C 0.35462(17) 0.4079(2) 0.58319(14) 0.0426(5) Uani 1 1 d .
H7 H 0.3793 0.4736 0.5615 0.051 Uiso 1 1 calc R
C8 C 0.45017(17) 0.3283(2) 0.62883(15) 0.0437(5) Uani 1 1 d .
H8 H 0.5075 0.3716 0.6750 0.052 Uiso 1 1 calc R
C9 C 0.48304(17) 0.2872(2) 0.55817(15) 0.0446(6) Uani 1 1 d .
C10 C 0.56561(19) 0.3311(2) 0.54497(18) 0.0557(7) Uani 1 1 d .
H10 H 0.6073 0.3879 0.5830 0.067 Uiso 1 1 calc R
C11 C 0.5849(2) 0.2891(3) 0.47453(19) 0.0621(8) Uani 1 1 d .
H11 H 0.6403 0.3175 0.4657 0.075 Uiso 1 1 calc R
C12 C 0.5229(2) 0.2059(3) 0.41765(19) 0.0626(8) Uani 1 1 d .
H12 H 0.5359 0.1799 0.3698 0.075 Uiso 1 1 calc R
C13 C 0.44157(19) 0.1603(2) 0.43045(17) 0.0537(7) Uani 1 1 d .
H13 H 0.4008 0.1028 0.3926 0.064 Uiso 1 1 calc R
C14 C 0.42158(17) 0.2021(2) 0.50140(15) 0.0437(6) Uani 1 1 d .
C15 C 0.33165(16) 0.16429(19) 0.51892(14) 0.0404(5) Uani 1 1 d .
H15 H 0.3078 0.0894 0.4918 0.049 Uiso 1 1 calc R
C16 C 0.36395(17) 0.1596(2) 0.62205(15) 0.0414(5) Uani 1 1 d .
C17 C 0.31748(17) 0.0709(2) 0.65746(15) 0.0436(5) Uani 1 1 d .
C18 C 0.28912(19) -0.0358(2) 0.61731(17) 0.0531(6) Uani 1 1 d .
H18 H 0.3026 -0.0545 0.5682 0.064 Uiso 1 1 calc R
C19 C 0.2415(2) -0.1138(3) 0.6493(2) 0.0659(8) Uani 1 1 d .
H19 H 0.2243 -0.1852 0.6226 0.079 Uiso 1 1 calc R
C20 C 0.2194(2) -0.0860(3) 0.7206(2) 0.0720(8) Uani 1 1 d .
H20 H 0.1866 -0.1383 0.7418 0.086 Uiso 1 1 calc R
C21 C 0.2459(2) 0.0194(3) 0.76072(19) 0.0711(8) Uani 1 1 d .
H21 H 0.2297 0.0385 0.8083 0.085 Uiso 1 1 calc R
C22 C 0.2962(2) 0.0967(2) 0.73065(17) 0.0566(7) Uani 1 1 d .
H22 H 0.3161 0.1665 0.7596 0.068 Uiso 1 1 calc R
C23 C 0.25867(17) 0.3640(2) 0.49946(14) 0.0410(5) Uani 1 1 d .
C24 C 0.04800(17) 0.2292(2) 0.45940(15) 0.0444(6) Uani 1 1 d .
C25 C 0.05082(18) 0.1513(2) 0.52466(17) 0.0507(6) Uani 1 1 d .
H25 H 0.0884 0.0843 0.5342 0.061 Uiso 1 1 calc R
C26 C -0.00288(19) 0.1751(2) 0.57461(18) 0.0555(7) Uani 1 1 d .
H26 H -0.0007 0.1237 0.6186 0.067 Uiso 1 1 calc R
C27 C -0.06034(18) 0.2740(2) 0.56092(17) 0.0521(6) Uani 1 1 d .
C28 C -0.06381(18) 0.3495(2) 0.49444(18) 0.0524(6) Uani 1 1 d .
H28 H -0.1027 0.4156 0.4841 0.063 Uiso 1 1 calc R
C29 C -0.00998(17) 0.3276(2) 0.44322(17) 0.0501(6) Uani 1 1 d .
H29 H -0.0128 0.3785 0.3986 0.060 Uiso 1 1 calc R
C30 C -0.1168(2) 0.2991(3) 0.6181(2) 0.0752(9) Uani 1 1 d .
H30A H -0.1817 0.2590 0.5937 0.113 Uiso 1 1 calc R
H30B H -0.1296 0.3790 0.6171 0.113 Uiso 1 1 calc R
H30C H -0.0750 0.2751 0.6797 0.113 Uiso 1 1 calc R

loop_
_atom_site_aniso_label
_atom_site_aniso_U_11
_atom_site_aniso_U_22
_atom_site_aniso_U_33
_atom_site_aniso_U_23
_atom_site_aniso_U_13
_atom_site_aniso_U_12
O1 0.0610(10) 0.0896(15) 0.0280(8) -0.0004(9) 0.0081(8) 0.0027(10)
O2 0.0570(9) 0.0550(11) 0.0559(10) -0.0220(9) 0.0209(9) -0.0097(9)
S1 0.0455(4) 0.0554(4) 0.0324(3) -0.0082(3) 0.0106(3) -0.0021(3)
N1 0.0424(9) 0.0410(11) 0.0324(9) -0.0019(8) 0.0127(8) 0.0002(8)
N2 0.0480(10) 0.0435(11) 0.0343(10) 0.0018(9) 0.0125(9) 0.0024(9)
O3 0.0639(10) 0.0505(10) 0.0419(9) 0.0069(8) 0.0133(8) 0.0116(9)
C1 0.0516(12) 0.0373(13) 0.0338(11) 0.0006(10) 0.0136(10) 0.0006(10)
C2 0.0590(14) 0.0483(15) 0.0387(12) -0.0042(11) 0.0186(11) -0.0059(12)
C3 0.0604(14) 0.0696(19) 0.0450(13) 0.0019(14) 0.0239(12) 0.0025(14)
C4 0.0848(19) 0.0641(18) 0.0449(14) -0.0034(14) 0.0290(14) 0.0162(16)
C5 0.0882(19) 0.0489(16) 0.0512(16) -0.0135(13) 0.0244(15) -0.0021(15)
C6 0.0640(14) 0.0474(15) 0.0454(13) -0.0078(12) 0.0199(12) -0.0076(13)
C7 0.0526(12) 0.0364(13) 0.0376(12) -0.0021(10) 0.0187(10) -0.0056(11)
C8 0.0455(11) 0.0440(13) 0.0356(12) -0.0023(10) 0.0122(10) -0.0062(11)
C9 0.0427(11) 0.0478(14) 0.0382(12) 0.0051(11) 0.0130(10) 0.0023(11)
C10 0.0484(13) 0.0606(17) 0.0507(15) 0.0073(13) 0.0149(12) -0.0018(12)
C11 0.0506(14) 0.081(2) 0.0571(16) 0.0133(15) 0.0261(13) 0.0037(14)
C12 0.0590(15) 0.086(2) 0.0493(15) 0.0044(15) 0.0293(13) 0.0170(15)
C13 0.0516(13) 0.0634(18) 0.0422(13) -0.0032(12) 0.0169(11) 0.0077(12)
C14 0.0449(11) 0.0468(14) 0.0364(12) 0.0039(10) 0.0151(10) 0.0062(11)
C15 0.0454(11) 0.0355(12) 0.0357(11) -0.0016(10) 0.0134(10) 0.0022(10)
C16 0.0448(11) 0.0398(13) 0.0358(11) 0.0017(10) 0.0141(10) 0.0065(10)
C17 0.0451(11) 0.0413(13) 0.0403(12) 0.0048(11) 0.0149(10) 0.0060(10)
C18 0.0650(14) 0.0434(14) 0.0499(14) 0.0047(12) 0.0244(12) 0.0035(12)
C19 0.0774(18) 0.0498(16) 0.0613(17) 0.0071(14) 0.0219(15) -0.0105(15)
C20 0.0799(19) 0.071(2) 0.0653(18) 0.0174(17) 0.0322(16) -0.0123(17)
C21 0.091(2) 0.075(2) 0.0545(16) 0.0139(16) 0.0390(16) -0.0004(18)
C22 0.0737(16) 0.0529(16) 0.0447(14) 0.0025(12) 0.0274(13) 0.0010(14)
C23 0.0499(12) 0.0403(13) 0.0327(11) 0.0025(10) 0.0180(10) 0.0028(10)
C24 0.0405(11) 0.0479(14) 0.0361(12) -0.0044(11) 0.0089(10) -0.0017(10)
C25 0.0473(12) 0.0460(14) 0.0532(15) 0.0047(12) 0.0170(12) 0.0054(11)
C26 0.0529(13) 0.0596(16) 0.0524(15) 0.0160(13) 0.0216(12) 0.0079(13)
C27 0.0413(12) 0.0632(17) 0.0477(14) 0.0011(13) 0.0157(11) 0.0045(12)
C28 0.0467(12) 0.0501(15) 0.0568(15) 0.0054(13) 0.0194(12) 0.0100(11)
C29 0.0464(12) 0.0520(15) 0.0451(13) 0.0074(12) 0.0139(11) 0.0042(11)
C30 0.0661(18) 0.096(3) 0.0727(19) 0.0184(18) 0.0386(16) 0.0236(17)

loop_
_atom_type_symbol
_atom_type_description
_atom_type_scat_dispersion_real
_atom_type_scat_dispersion_imag
_atom_type_scat_source
C C 0.0033 0.0016 'International Tables Vol C Tables 4.2.6.8 and 6.1.1.4'
H H 0.0000 0.0000 'International Tables Vol C Tables 4.2.6.8 and 6.1.1.4'
O O 0.0106 0.0060 'International Tables Vol C Tables 4.2.6.8 and 6.1.1.4'
S S 0.1246 0.1234 'International Tables Vol C Tables 4.2.6.8 and 6.1.1.4'
N N 0.0061 0.0033 'International Tables Vol C Tables 4.2.6.8 and 6.1.1.4'

loop_
_geom_angle_atom_site_label_1
_geom_angle_atom_site_label_2
_geom_angle_atom_site_label_3
_geom_angle
O1 S1 O2 119.68(11)
O1 S1 N1 109.54(11)
O2 S1 N1 104.20(10)
O1 S1 C24 110.66(12)
O2 S1 C24 108.56(11)
N1 S1 C24 102.69(10)
C23 N1 C15 122.46(17)
C23 N1 S1 118.59(15)
C15 N1 S1 118.95(15)
C16 N2 C8 115.00(19)
C6 C1 C2 118.8(2)
C6 C1 C7 119.6(2)
C2 C1 C7 121.6(2)
C3 C2 C1 121.0(2)
C3 C2 H2 119.5
C1 C2 H2 119.5
C4 C3 C2 119.9(3)
C4 C3 H3 120.1
C2 C3 H3 120.1
C3 C4 C5 119.9(2)
C3 C4 H4 120.1
C5 C4 H4 120.1
C4 C5 C6 120.6(3)
C4 C5 H5 119.7
C6 C5 H5 119.7
C1 C6 C5 119.8(2)
C1 C6 H6 120.1
C5 C6 H6 120.1
C1 C7 C23 107.71(17)
C1 C7 C8 112.89(18)
C23 C7 C8 118.44(19)
C1 C7 H7 105.6
C23 C7 H7 105.6
C8 C7 H7 105.6
N2 C8 C9 113.4(2)
N2 C8 C7 108.13(17)
C9 C8 C7 109.51(18)
N2 C8 H8 108.6
C9 C8 H8 108.6
C7 C8 H8 108.6
C14 C9 C10 119.9(2)
C14 C9 C8 115.1(2)
C10 C9 C8 124.9(2)
C11 C10 C9 119.2(3)
C11 C10 H10 120.4
C9 C10 H10 120.4
C12 C11 C10 120.6(2)
C12 C11 H11 119.7
C10 C11 H11 119.7
C11 C12 C13 121.0(2)
C11 C12 H12 119.5
C13 C12 H12 119.5
C12 C13 C14 118.8(3)
C12 C13 H13 120.6
C14 C13 H13 120.6
C9 C14 C13 120.5(2)
C9 C14 C15 115.7(2)
C13 C14 C15 123.8(2)
N1 C15 C14 109.43(18)
N1 C15 C16 107.54(16)
C14 C15 C16 110.32(18)
N1 C15 H15 109.8
C14 C15 H15 109.8
C16 C15 H15 109.8
N2 C16 C17 120.4(2)
N2 C16 C15 120.6(2)
C17 C16 C15 118.7(2)
C22 C17 C18 118.2(2)
C22 C17 C16 119.0(2)
C18 C17 C16 122.7(2)
C19 C18 C17 121.1(2)
C19 C18 H18 119.5
C17 C18 H18 119.5
C20 C19 C18 119.8(3)
C20 C19 H19 120.1
C18 C19 H19 120.1
C19 C20 C21 120.1(3)
C19 C20 H20 120.0
C21 C20 H20 120.0
C20 C21 C22 120.3(3)
C20 C21 H21 119.8
C22 C21 H21 119.8
C21 C22 C17 120.5(3)
C21 C22 H22 119.8
C17 C22 H22 119.8
O3 C23 N1 120.1(2)
O3 C23 C7 118.4(2)
N1 C23 C7 121.38(19)
C29 C24 C25 120.8(2)
C29 C24 S1 121.10(19)
C25 C24 S1 118.00(18)
C26 C25 C24 118.9(2)
C26 C25 H25 120.6
C24 C25 H25 120.6
C25 C26 C27 121.5(2)
C25 C26 H26 119.2
C27 C26 H26 119.2
C28 C27 C26 118.7(2)
C28 C27 C30 120.9(2)
C26 C27 C30 120.4(2)
C27 C28 C29 120.9(2)
C27 C28 H28 119.6
C29 C28 H28 119.6
C24 C29 C28 119.1(2)
C24 C29 H29 120.4
C28 C29 H29 120.4
C27 C30 H30A 109.5
C27 C30 H30B 109.5
H30A C30 H30B 109.5
C27 C30 H30C 109.5
H30A C30 H30C 109.5
H30B C30 H30C 109.5

loop_
_geom_bond_atom_site_label_1
_geom_bond_atom_site_label_2
_geom_bond_distance
O1 S1 1.418(2)
O2 S1 1.426(2)
S1 N1 1.7168(19)
S1 C24 1.754(2)
N1 C23 1.400(3)
N1 C15 1.497(3)
N2 C16 1.269(3)
N2 C8 1.478(3)
O3 C23 1.210(3)
C1 C6 1.383(3)
C1 C2 1.389(3)
C1 C7 1.533(3)
C2 C3 1.380(3)
C2 H2 0.9300
C3 C4 1.371(4)
C3 H3 0.9300
C4 C5 1.376(4)
C4 H4 0.9300
C5 C6 1.389(4)
C5 H5 0.9300
C6 H6 0.9300
C7 C23 1.541(3)
C7 C8 1.554(3)
C7 H7 0.9800
C8 C9 1.504(3)
C8 H8 0.9800
C9 C14 1.388(3)
C9 C10 1.392(3)
C10 C11 1.386(4)
C10 H10 0.9300
C11 C12 1.375(4)
C11 H11 0.9300
C12 C13 1.379(4)
C12 H12 0.9300
C13 C14 1.399(3)
C13 H13 0.9300
C14 C15 1.505(3)
C15 C16 1.538(3)
C15 H15 0.9800
C16 C17 1.486(3)
C17 C22 1.389(3)
C17 C18 1.394(3)
C18 C19 1.378(3)
C18 H18 0.9300
C19 C20 1.373(4)
C19 H19 0.9300
C20 C21 1.378(4)
C20 H20 0.9300
C21 C22 1.380(4)
C21 H21 0.9300
C22 H22 0.9300
C24 C29 1.384(3)
C24 C25 1.394(3)
C25 C26 1.373(4)
C25 H25 0.9300
C26 C27 1.389(4)
C26 H26 0.9300
C27 C28 1.387(4)
C27 C30 1.508(4)
C28 C29 1.388(3)
C28 H28 0.9300
C29 H29 0.9300
C30 H30A 0.9600
C30 H30B 0.9600
C30 H30C 0.9600
